data_4135177
loop_
_publ_author_name
'Yan, Yong'
'Carrington, Elliot J.'
'P\'etuya, R\'emi'
'Whitehead, George F. S.'
'Verma, Ajay'
'Hylton, Rebecca K.'
'Tang, Chiu C.'
'Berry, Neil G.'
'Darling, George R.'
'Dyer, Matthew S.'
'Antypov, Dmytro'
'Katsoulidis, Alexandros P.'
'Rosseinsky, Matthew J.'

_publ_section_title
;
 Amino Acid Residues Determine the Response of Flexible Metal-Organic
 Frameworks to Guests.
;
_journal_name_full 'Journal of the American Chemical Society'
_journal_paper_doi 10.1021/jacs.0c03853
_journal_year 2020
_chemical_absolute_configuration syn
_chemical_formula_moiety 'C7 H7 N3 O3 Zn'
_chemical_formula_sum 'C7 H7 N3 O3 Zn'
_chemical_formula_weight 246.53
_space_group_crystal_system trigonal
_space_group_IT_number 146
_space_group_name_Hall 'R 3'
_space_group_name_H-M_alt 'R 3 :H'
_atom_sites_solution_hydrogens geom
_atom_sites_solution_primary direct
_audit_creation_date 2018-06-20
_audit_creation_method
;
Olex2 1.2
(compiled 2018.05.29 svn.r3508 for OlexSys, GUI svn.r5506)
;
_cell_angle_alpha 90
_cell_angle_beta 90
_cell_angle_gamma 120
_cell_formula_units_Z 18
_cell_length_a 27.9972(4)
_cell_length_b 27.9972(4)
_cell_length_c 10.18666(17)
_cell_measurement_reflns_used 30784
_cell_measurement_temperature 100
_cell_measurement_theta_max 32.6490
_cell_measurement_theta_min 2.1390
_cell_volume 6914.99(18)
_computing_cell_refinement 'CrysAlisPro 1.171.38.46 (Rigaku OD, 2015)'
_computing_data_collection 'CrysAlisPro 1.171.38.46 (Rigaku OD, 2015)'
_computing_data_reduction 'CrysAlisPro 1.171.38.46 (Rigaku OD, 2015)'
_computing_molecular_graphics 'Olex2 (Dolomanov et al., 2009)'
_computing_publication_material 'Olex2 (Dolomanov et al., 2009)'
_computing_structure_refinement 'ShelXL (Sheldrick, 2015)'
_computing_structure_solution 'ShelXS (Sheldrick, 2008)'
_diffrn_ambient_temperature 100
_diffrn_detector 'CCD plate'
_diffrn_measured_fraction_theta_full 0.999
_diffrn_measured_fraction_theta_max 0.999
_diffrn_measurement_details
;
List of Runs (angles in degrees, time in seconds):

  # Type    Start    End  Width  t~exp~   \w     \q     \k     \f   Frames
--------------------------------------------------------------------------
  1  \w   -110.00  15.00   1.00    5.00    --  -20.00 -68.00   0.00  125
  2  \w   -110.00  15.00   1.00    5.00    --  -20.00 -68.00 120.00  125
  3  \w   -110.00  15.00   1.00    5.00    --  -20.00 -68.00 240.00  125
  4  \w   -110.00  15.00   1.00    5.00    --  -20.00 -30.00  90.00  125
  5  \w    -90.00  90.00   1.00    1.00    --    0.00   0.00   0.00  180
;
_diffrn_measurement_device 'abstract diffractometer'
_diffrn_measurement_device_type 'dtrek-CrysAlisPro-abstract goniometer imported rigaku-d*trek images'
_diffrn_measurement_method '\w scans'
_diffrn_orient_matrix_type 'CrysAlisPro convention (1999,Acta A55,543-557)'
_diffrn_orient_matrix_UB_11 -0.0129019000
_diffrn_orient_matrix_UB_12 -0.0260389000
_diffrn_orient_matrix_UB_13 -0.0317060000
_diffrn_orient_matrix_UB_21 -0.0231985000
_diffrn_orient_matrix_UB_22 0.0029292000
_diffrn_orient_matrix_UB_23 -0.0143703000
_diffrn_orient_matrix_UB_31 0.0123133000
_diffrn_orient_matrix_UB_32 0.0129916000
_diffrn_orient_matrix_UB_33 -0.0603026000
_diffrn_radiation_monochromator graphite
_diffrn_radiation_probe x-ray
_diffrn_radiation_type MoK\a
_diffrn_radiation_wavelength 0.71073
_diffrn_reflns_av_R_equivalents 0.0371
_diffrn_reflns_av_unetI/netI 0.0226
_diffrn_reflns_Laue_measured_fraction_full 0.999
_diffrn_reflns_Laue_measured_fraction_max 0.999
_diffrn_reflns_limit_h_max 34
_diffrn_reflns_limit_h_min -34
_diffrn_reflns_limit_k_max 34
_diffrn_reflns_limit_k_min -34
_diffrn_reflns_limit_l_max 12
_diffrn_reflns_limit_l_min -11
_diffrn_reflns_number 37557
_diffrn_reflns_point_group_measured_fraction_full 0.991
_diffrn_reflns_point_group_measured_fraction_max 0.979
_diffrn_reflns_theta_full 25.242
_diffrn_reflns_theta_max 26.364
_diffrn_reflns_theta_min 2.169
_diffrn_source 'fine-focus sealed X-ray tube'
_diffrn_source_type 'Enhance (Mo) X-ray Source'
_exptl_absorpt_coefficient_mu 1.588
_exptl_absorpt_correction_T_max 1.00000
_exptl_absorpt_correction_T_min 0.72166
_exptl_absorpt_correction_type multi-scan
_exptl_absorpt_process_details
;
CrysAlisPro 1.171.38.46 (Rigaku Oxford Diffraction, 2015)
Empirical absorption correction using spherical harmonics,
 implemented in SCALE3 ABSPACK scaling algorithm.
;
_exptl_crystal_colour white
_exptl_crystal_colour_primary white
_exptl_crystal_density_diffrn 1.066
_exptl_crystal_description needle
_exptl_crystal_F_000 2232
_exptl_crystal_preparation 'Solvent Removed'
_exptl_crystal_size_max 0.25
_exptl_crystal_size_mid 0.07
_exptl_crystal_size_min 0.07
_refine_diff_density_max 1.010
_refine_diff_density_min -0.263
_refine_diff_density_rms 0.050
_refine_ls_abs_structure_details
;
 Flack x determined using 2792 quotients [(I+)-(I-)]/[(I+)+(I-)]
 (Parsons, Flack and Wagner, Acta Cryst. B69 (2013) 249-259).
;
_refine_ls_abs_structure_Flack 0.036(5)
_refine_ls_extinction_method none
_refine_ls_goodness_of_fit_ref 1.050
_refine_ls_hydrogen_treatment constr
_refine_ls_matrix_type full
_refine_ls_number_parameters 255
_refine_ls_number_reflns 6161
_refine_ls_number_restraints 1
_refine_ls_restrained_S_all 1.050
_refine_ls_R_factor_all 0.0271
_refine_ls_R_factor_gt 0.0258
_refine_ls_shift/su_max 0.001
_refine_ls_shift/su_mean 0.000
_refine_ls_structure_factor_coef Fsqd
_refine_ls_weighting_details 'w=1/[\s^2^(Fo^2^)+(0.0358P)^2^+9.0924P] where P=(Fo^2^+2Fc^2^)/3'
_refine_ls_weighting_scheme calc
_refine_ls_wR_factor_gt 0.0640
_refine_ls_wR_factor_ref 0.0645
_reflns_Friedel_coverage 0.959
_reflns_Friedel_fraction_full 0.982
_reflns_Friedel_fraction_max 0.958
_reflns_number_gt 5993
_reflns_number_total 6161
_reflns_threshold_expression 'I > 2\s(I)'
_cod_data_source_file ZnAlaPyr_Desolvated_100K.cif
_cod_data_source_block ZnAlaPyr_Desolvated_100K
_cod_original_cell_volume 6915.0(2)
_cod_original_sg_symbol_H-M 'R 3'
_cod_database_code 4135177
_shelx_shelxl_version_number 2014/7
_chemical_oxdiff_formula ZnC15H15N6O3
_shelx_space_group_comment
;
The symmetry employed for this shelxl refinement is uniquely defined
by the following loop, which should always be used as a source of
symmetry information in preference to the above space-group names.
They are only intended as comments.
;
_reflns_odcompleteness_completeness 99.94
_reflns_odcompleteness_iscentric 1
_reflns_odcompleteness_theta 26.32
_olex2_refinement_description
;
1. Fixed Uiso
 At 1.2 times of:
  All C(H) groups, All N(H) groups
 At 1.5 times of:
  All C(H,H,H) groups
2.a Ternary CH refined with riding coordinates:
 C12(H12), C5(H5)
2.b Aromatic/amide H refined with riding coordinates:
 N6(H6), N3(H3), C1(H1), C8(H8), C2(H2), C9(H9)
2.c Idealised Me refined as rotating group:
 C14(H14A,H14B,H14C), C7(H7A,H7B,H7C)
;
_olex2_submission_special_instructions 'No special instructions were received'
_oxdiff_exptl_absorpt_empirical_details
;
Empirical correction (ABSPACK) includes:
- Absorption correction using spherical harmonics
- Frame scaling
- Detector area scaling
;
_oxdiff_exptl_absorpt_empirical_full_max 1.444
_oxdiff_exptl_absorpt_empirical_full_min 0.757

loop_
_space_group_symop_operation_xyz
'x, y, z'
'-y, x-y, z'
'-x+y, -x, z'
'x+2/3, y+1/3, z+1/3'
'-y+2/3, x-y+1/3, z+1/3'
'-x+y+2/3, -x+1/3, z+1/3'
'x+1/3, y+2/3, z+2/3'
'-y+1/3, x-y+2/3, z+2/3'
'-x+y+1/3, -x+2/3, z+2/3'

loop_
_atom_site_label
_atom_site_type_symbol
_atom_site_fract_x
_atom_site_fract_y
_atom_site_fract_z
_atom_site_U_iso_or_equiv
_atom_site_adp_type
_atom_site_occupancy
_atom_site_site_symmetry_order
_atom_site_calc_flag
_atom_site_refinement_flags_posn
_atom_site_refinement_flags_adp
_atom_site_refinement_flags_occupancy
_atom_site_disorder_assembly
_atom_site_disorder_group
Zn1 Zn 0.00443(2) 0.31270(2) 0.51893(3) 0.01620(10) Uani 1 1 d . . . . .
Zn2 Zn -0.31368(2) -0.00567(2) 1.02496(3) 0.01581(10) Uani 1 1 d . . . . .
N6 N -0.43791(12) -0.19766(12) 0.9696(3) 0.0192(6) Uani 1 1 d . . . . .
H6 H -0.4357 -0.2057 1.0500 0.023 Uiso 1 1 calc R . . . .
N3 N -0.09260(12) 0.13619(12) 0.8063(3) 0.0193(6) Uani 1 1 d . . . . .
H3 H -0.1023 0.1250 0.8856 0.023 Uiso 1 1 calc R . . . .
N5 N -0.03202(13) 0.35488(12) 0.5705(3) 0.0205(6) Uani 1 1 d . . . . .
O1 O 0.00061(10) 0.26000(10) 0.6535(2) 0.0211(5) Uani 1 1 d . . . . .
C12 C -0.45534(15) -0.15773(14) 0.9404(3) 0.0196(7) Uani 1 1 d . . . . .
H12 H -0.4768 -0.1686 0.8589 0.023 Uiso 1 1 calc R . . . .
O2 O 0.08344(10) 0.36586(10) 0.4977(2) 0.0207(5) Uani 1 1 d . . . . .
C13 C -0.40501(14) -0.10014(14) 0.9222(3) 0.0173(7) Uani 1 1 d . . . . .
C1 C -0.20945(15) 0.05847(14) 0.8794(3) 0.0203(7) Uani 1 1 d . . . . .
H1 H -0.1883 0.0665 0.9553 0.024 Uiso 1 1 calc R . . . .
C4 C -0.13125(15) 0.11587(15) 0.7121(3) 0.0207(7) Uani 1 1 d . . . . .
C8 C -0.39830(15) -0.27460(14) 1.0389(3) 0.0209(7) Uani 1 1 d . . . . .
H8 H -0.4093 -0.2648 1.1157 0.025 Uiso 1 1 calc R . . . .
C11 C -0.42522(15) -0.22229(15) 0.8728(3) 0.0206(7) Uani 1 1 d . . . . .
C5 C -0.03466(14) 0.17649(15) 0.7806(3) 0.0216(7) Uani 1 1 d . . . . .
H5 H -0.0159 0.1811 0.8648 0.026 Uiso 1 1 calc R . . . .
N1 N -0.26419(13) 0.02637(12) 0.8743(3) 0.0189(6) Uani 1 1 d . . . . .
O4 O -0.36656(10) -0.08506(10) 1.0048(2) 0.0206(5) Uani 1 1 d . . . . .
O5 O -0.40631(10) -0.07075(10) 0.8299(2) 0.0206(5) Uani 1 1 d . . . . .
N4 N -0.37547(13) -0.30624(12) 1.0336(3) 0.0184(6) Uani 1 1 d . . . . .
N2 N -0.28023(12) 0.02440(12) 0.7457(3) 0.0196(6) Uani 1 1 d . . . . .
O6 O -0.43186(12) -0.21529(12) 0.7553(2) 0.0295(6) Uani 1 1 d . . . . .
C3 C -0.18858(15) 0.07814(14) 0.7546(3) 0.0199(7) Uani 1 1 d . . . . .
C2 C -0.23525(15) 0.05534(15) 0.6747(3) 0.0221(7) Uani 1 1 d . . . . .
H2 H -0.2350 0.0610 0.5846 0.026 Uiso 1 1 calc R . . . .
C10 C -0.40355(15) -0.25812(14) 0.9134(3) 0.0196(7) Uani 1 1 d . . . . .
C9 C -0.04875(15) 0.38395(15) 0.4989(3) 0.0224(7) Uani 1 1 d . . . . .
H9 H -0.0463 0.3872 0.4080 0.027 Uiso 1 1 calc R . . . .
C14 C -0.49097(16) -0.15587(17) 1.0503(4) 0.0299(8) Uani 1 1 d . . . . .
H14A H -0.5244 -0.1908 1.0563 0.045 Uiso 1 1 calc GR . . . .
H14B H -0.4998 -0.1275 1.0324 0.045 Uiso 1 1 calc GR . . . .
H14C H -0.4713 -0.1481 1.1319 0.045 Uiso 1 1 calc GR . . . .
C7 C -0.0059(2) 0.1574(2) 0.6861(5) 0.0437(11) Uani 1 1 d . . . . .
H7A H -0.0101 0.1230 0.7159 0.066 Uiso 1 1 calc GR . . . .
H7B H 0.0326 0.1845 0.6820 0.066 Uiso 1 1 calc GR . . . .
H7C H -0.0219 0.1526 0.6004 0.066 Uiso 1 1 calc GR . . . .
O3 O -0.12027(11) 0.12771(12) 0.5943(2) 0.0314(7) Uani 1 1 d . . . . .
C6 C -0.02838(14) 0.23326(14) 0.7507(3) 0.0175(7) Uani 1 1 d . . . . .

loop_
_atom_site_aniso_label
_atom_site_aniso_U_11
_atom_site_aniso_U_22
_atom_site_aniso_U_33
_atom_site_aniso_U_23
_atom_site_aniso_U_13
_atom_site_aniso_U_12
Zn1 0.0204(2) 0.0202(2) 0.0068(2) -0.00018(15) 0.00048(15) 0.00918(17)
Zn2 0.0196(2) 0.0195(2) 0.0072(2) -0.00029(15) 0.00043(15) 0.00892(17)
N6 0.0289(16) 0.0208(14) 0.0082(13) 0.0015(11) -0.0004(11) 0.0126(13)
N3 0.0241(15) 0.0215(15) 0.0087(13) 0.0021(11) 0.0034(11) 0.0088(12)
N5 0.0279(16) 0.0263(16) 0.0080(14) 0.0005(11) 0.0007(11) 0.0141(14)
O1 0.0239(13) 0.0251(13) 0.0124(12) 0.0058(10) 0.0025(10) 0.0109(11)
C12 0.0250(18) 0.0202(17) 0.0129(16) -0.0006(13) -0.0022(13) 0.0109(15)
O2 0.0205(12) 0.0246(13) 0.0134(12) 0.0034(10) 0.0002(9) 0.0086(11)
C13 0.0203(17) 0.0184(16) 0.0125(17) -0.0022(13) 0.0015(13) 0.0091(14)
C1 0.0226(17) 0.0230(17) 0.0119(17) 0.0000(13) -0.0002(13) 0.0087(14)
C4 0.0257(18) 0.0219(17) 0.0120(17) 0.0022(13) 0.0009(13) 0.0101(15)
C8 0.0313(19) 0.0237(17) 0.0087(16) -0.0015(13) 0.0004(14) 0.0144(15)
C11 0.0263(18) 0.0213(17) 0.0117(17) 0.0019(13) 0.0018(13) 0.0101(15)
C5 0.0222(17) 0.0232(18) 0.0178(18) 0.0003(14) 0.0024(14) 0.0101(15)
N1 0.0234(15) 0.0242(15) 0.0081(14) -0.0012(11) -0.0005(11) 0.0111(13)
O4 0.0237(12) 0.0203(12) 0.0135(12) -0.0001(9) -0.0025(10) 0.0077(10)
O5 0.0284(13) 0.0255(13) 0.0100(12) 0.0048(10) 0.0029(9) 0.0151(11)
N4 0.0267(16) 0.0235(15) 0.0052(13) 0.0008(11) 0.0005(11) 0.0127(13)
N2 0.0211(15) 0.0257(15) 0.0111(14) -0.0011(11) -0.0027(11) 0.0109(13)
O6 0.0528(18) 0.0385(16) 0.0090(12) 0.0024(11) -0.0004(12) 0.0315(14)
C3 0.0258(18) 0.0212(17) 0.0104(17) -0.0006(13) -0.0002(13) 0.0100(15)
C2 0.0248(18) 0.0297(19) 0.0097(16) 0.0031(14) 0.0020(13) 0.0120(16)
C10 0.0260(18) 0.0216(17) 0.0099(16) -0.0008(13) -0.0002(13) 0.0110(15)
C9 0.0314(19) 0.0267(19) 0.0109(17) 0.0016(14) 0.0020(14) 0.0159(16)
C14 0.029(2) 0.031(2) 0.029(2) 0.0033(16) 0.0067(16) 0.0141(17)
C7 0.044(3) 0.044(3) 0.047(3) 0.002(2) 0.006(2) 0.025(2)
O3 0.0263(14) 0.0451(17) 0.0100(13) 0.0063(11) 0.0010(10) 0.0084(13)
C6 0.0175(16) 0.0200(17) 0.0109(16) -0.0018(13) -0.0032(12) 0.0062(14)

loop_
_atom_type_symbol
_atom_type_description
_atom_type_scat_dispersion_real
_atom_type_scat_dispersion_imag
_atom_type_scat_source
C C 0.0033 0.0016 'International Tables Vol C Tables 4.2.6.8 and 6.1.1.4'
H H 0.0000 0.0000 'International Tables Vol C Tables 4.2.6.8 and 6.1.1.4'
N N 0.0061 0.0033 'International Tables Vol C Tables 4.2.6.8 and 6.1.1.4'
O O 0.0106 0.0060 'International Tables Vol C Tables 4.2.6.8 and 6.1.1.4'
Zn Zn 0.2839 1.4301 'International Tables Vol C Tables 4.2.6.8 and 6.1.1.4'

loop_
_geom_angle_atom_site_label_1
_geom_angle_atom_site_label_2
_geom_angle_atom_site_label_3
_geom_angle
_geom_angle_site_symmetry_1
_geom_angle_site_symmetry_3
_geom_angle_publ_flag
O1 Zn1 N5 114.17(11) . . ?
O2 Zn1 N5 107.35(12) . . ?
O2 Zn1 O1 105.18(10) . . ?
N4 Zn1 N5 115.93(13) 5_454 . ?
N4 Zn1 O1 101.11(11) 5_454 . ?
N4 Zn1 O2 112.66(11) 5_454 . ?
N1 Zn2 O4 113.29(12) . . ?
N1 Zn2 O5 101.96(11) . 5_455 ?
N1 Zn2 N2 117.66(13) . 5_455 ?
O4 Zn2 O5 104.29(10) . 5_455 ?
O4 Zn2 N2 106.10(12) . 5_455 ?
O5 Zn2 N2 112.87(11) 5_455 5_455 ?
C11 N6 C12 121.2(3) . . ?
C4 N3 C5 123.1(3) . . ?
N4 N5 Zn1 121.3(2) 7_554 . ?
C9 N5 Zn1 131.2(2) . . ?
C9 N5 N4 107.4(3) . 7_554 ?
C6 O1 Zn1 140.0(2) . . ?
N6 C12 C13 110.3(3) . . ?
N6 C12 C14 110.7(3) . . ?
C14 C12 C13 109.1(3) . . ?
C6 O2 Zn1 121.2(2) 8_554 . ?
O4 C13 C12 117.0(3) . . ?
O4 C13 O5 125.2(3) . . ?
O5 C13 C12 117.7(3) . . ?
N1 C1 C3 110.1(3) . . ?
N3 C4 C3 116.8(3) . . ?
O3 C4 N3 122.6(3) . . ?
O3 C4 C3 120.6(3) . . ?
N4 C8 C10 110.5(3) . . ?
N6 C11 C10 116.6(3) . . ?
O6 C11 N6 121.7(3) . . ?
O6 C11 C10 121.7(3) . . ?
N3 C5 C7 115.0(3) . . ?
N3 C5 C6 110.0(3) . . ?
C7 C5 C6 115.6(3) . . ?
C1 N1 Zn2 126.1(2) . . ?
C1 N1 N2 107.8(3) . . ?
N2 N1 Zn2 125.8(2) . . ?
C13 O4 Zn2 118.8(2) . . ?
C13 O5 Zn2 140.8(2) . 9_444 ?
N5 N4 Zn1 126.8(2) 4_445 9_445 ?
C8 N4 Zn1 125.2(2) . 9_445 ?
C8 N4 N5 108.0(3) . 4_445 ?
N1 N2 Zn2 121.8(2) . 9_444 ?
C2 N2 Zn2 130.3(2) . 9_444 ?
C2 N2 N1 107.9(3) . . ?
C1 C3 C4 129.9(3) . . ?
C1 C3 C2 103.9(3) . . ?
C2 C3 C4 126.2(3) . . ?
N2 C2 C3 110.2(3) . . ?
C8 C10 C11 129.3(3) . . ?
C9 C10 C8 103.8(3) 4_445 . ?
C9 C10 C11 126.9(3) 4_445 . ?
N5 C9 C10 110.3(3) . 7_554 ?
O1 C6 C5 118.4(3) . . ?
O2 C6 O1 125.8(3) 6_455 . ?
O2 C6 C5 115.7(3) 6_455 . ?

loop_
_geom_bond_atom_site_label_1
_geom_bond_atom_site_label_2
_geom_bond_distance
_geom_bond_site_symmetry_2
_geom_bond_publ_flag
Zn1 N5 1.979(3) . ?
Zn1 O1 1.977(2) . ?
Zn1 O2 1.965(2) . ?
Zn1 N4 1.956(3) 5_454 ?
Zn2 N1 1.959(3) . ?
Zn2 O4 1.971(2) . ?
Zn2 O5 1.975(2) 5_455 ?
Zn2 N2 1.985(3) 5_455 ?
N6 C12 1.457(4) . ?
N6 C11 1.348(4) . ?
N3 C4 1.342(5) . ?
N3 C5 1.464(4) . ?
N5 N4 1.377(4) 7_554 ?
N5 C9 1.340(5) . ?
O1 C6 1.261(4) . ?
C12 C13 1.532(5) . ?
C12 C14 1.518(5) . ?
O2 C6 1.257(4) 8_554 ?
C13 O4 1.261(4) . ?
C13 O5 1.262(4) . ?
C1 N1 1.335(5) . ?
C1 C3 1.392(5) . ?
C4 C3 1.478(5) . ?
C4 O3 1.242(4) . ?
C8 N4 1.327(5) . ?
C8 C10 1.391(5) . ?
C11 O6 1.242(4) . ?
C11 C10 1.468(5) . ?
C5 C7 1.513(6) . ?
C5 C6 1.539(5) . ?
N1 N2 1.376(4) . ?
O5 Zn2 1.975(2) 9_444 ?
N4 Zn1 1.957(3) 9_445 ?
N4 N5 1.377(4) 4_445 ?
N2 Zn2 1.985(3) 9_444 ?
N2 C2 1.330(5) . ?
C3 C2 1.394(5) . ?
C10 C9 1.390(5) 4_445 ?
C9 C10 1.390(5) 7_554 ?
C6 O2 1.257(4) 6_455 ?
